data_7010036
loop_
_publ_author_name
'Gehrhus, Barbara'
'Hitchcock, Peter B.'
'Lappert, Michael F.'

_publ_section_title
;
 Crystalline (NN)C--M(NN) complexes: synthesis, structure, bonding and
 lability [M&#x2005;=&#x2005;Si, Ge, Sn or Pb;
 (NN)&#x2005;=&#x2005;1,2-(ButCH2N)2C6H4]
;
_journal_issue 18
_journal_name_full 'Journal of the Chemical Society, Dalton Transactions'
_journal_page_first 3094
_journal_paper_doi 10.1039/b005216g
_journal_year 2000
_chemical_formula_sum 'C33 H52 N4 Pb'
_chemical_formula_weight 711.98
_chemical_name_common '[C6H4(NCH2tBu)2CPb(NCH2tBu)2C6H4]'
_chemical_name_systematic
; 
 ? 
;
_space_group_IT_number 14
_symmetry_cell_setting monoclinic
_symmetry_space_group_name_Hall '-P 2yn'
_symmetry_space_group_name_H-M 'P 1 21/n 1'
_atom_sites_solution_hydrogens geom
_atom_sites_solution_primary direct
_atom_sites_solution_secondary difmap
_audit_creation_method SHELXL-97
_cell_angle_alpha 90.00
_cell_angle_beta 102.61(4)
_cell_angle_gamma 90.00
_cell_formula_units_Z 4
_cell_length_a 10.421(4)
_cell_length_b 16.015(4)
_cell_length_c 20.254(10)
_cell_measurement_reflns_used 25
_cell_measurement_temperature 173(2)
_cell_measurement_theta_max 10
_cell_measurement_theta_min 7
_cell_volume 3299(2)
_computing_cell_refinement 'Enraf-Nonius CAD4'
_computing_data_collection 'Enraf-Nonius CAD4'
_computing_molecular_graphics 'ORTEP3 for Windows'
_computing_publication_material 'SHELXL-97 (Sheldrick, 1997)'
_computing_structure_refinement 'SHELXL-97 (Sheldrick, 1997)'
_computing_structure_solution 'SHELXS-97 (Sheldrick, 1990)'
_diffrn_ambient_temperature 173(2)
_diffrn_measured_fraction_theta_full 1.000
_diffrn_measured_fraction_theta_max 1.000
_diffrn_measurement_method \w--2\q
_diffrn_radiation_monochromator graphite
_diffrn_radiation_source 'fine-focus sealed tube'
_diffrn_radiation_type MoK\a
_diffrn_radiation_wavelength 0.71073
_diffrn_reflns_av_R_equivalents 0.0365
_diffrn_reflns_av_sigmaI/netI 0.0821
_diffrn_reflns_limit_h_max 12
_diffrn_reflns_limit_h_min 0
_diffrn_reflns_limit_k_max 19
_diffrn_reflns_limit_k_min 0
_diffrn_reflns_limit_l_max 23
_diffrn_reflns_limit_l_min -24
_diffrn_reflns_number 6112
_diffrn_reflns_theta_full 24.97
_diffrn_reflns_theta_max 24.97
_diffrn_reflns_theta_min 2.04
_diffrn_standards_decay_% 0
_diffrn_standards_interval_time 120
_diffrn_standards_number 2
_exptl_absorpt_coefficient_mu 5.140
_exptl_absorpt_correction_T_max 1.00
_exptl_absorpt_correction_T_min 0.87
_exptl_absorpt_correction_type empirical
_exptl_crystal_density_diffrn 1.434
_exptl_crystal_density_method 'not measured'
_exptl_crystal_F_000 1440
_exptl_crystal_size_max 0.20
_exptl_crystal_size_mid 0.20
_exptl_crystal_size_min 0.15
_refine_diff_density_max 0.894
_refine_diff_density_min -0.920
_refine_diff_density_rms 0.145
_refine_ls_extinction_coef 0.00019(6)
_refine_ls_extinction_expression Fc^*^=kFc[1+0.001xFc^2^\l^3^/sin(2\q)]^-1/4^
_refine_ls_extinction_method SHELXL
_refine_ls_goodness_of_fit_ref 0.989
_refine_ls_hydrogen_treatment mixed
_refine_ls_matrix_type full
_refine_ls_number_parameters 344
_refine_ls_number_reflns 5784
_refine_ls_number_restraints 0
_refine_ls_restrained_S_all 0.989
_refine_ls_R_factor_all 0.0705
_refine_ls_R_factor_gt 0.0408
_refine_ls_shift/su_max 0.001
_refine_ls_shift/su_mean 0.000
_refine_ls_structure_factor_coef Fsqd
_refine_ls_weighting_details 'calc w=1/[\s^2^(Fo^2^)+(0.0206P)^2^+0.0000P] where P=(Fo^2^+2Fc^2^)/3'
_refine_ls_weighting_scheme calc
_refine_ls_wR_factor_gt 0.0764
_refine_ls_wR_factor_ref 0.0856
_reflns_number_gt 4274
_reflns_number_total 5784
_reflns_threshold_expression >2sigma(I)
_cod_data_source_file b005216g.txt
_cod_data_source_block GERHUS-HITCHCOCK-LAPPERT-11
_cod_original_sg_symbol_H-M P2(1)/n
_cod_database_code 7010036

loop_
_symmetry_equiv_pos_as_xyz
'x, y, z'
'x+1/2, -y+1/2, z+1/2'
'-x, -y, -z'
'-x-1/2, y-1/2, -z-1/2'

loop_
_atom_site_label
_atom_site_type_symbol
_atom_site_fract_x
_atom_site_fract_y
_atom_site_fract_z
_atom_site_U_iso_or_equiv
_atom_site_adp_type
_atom_site_occupancy
_atom_site_symmetry_multiplicity
_atom_site_calc_flag
_atom_site_refinement_flags
_atom_site_disorder_assembly
_atom_site_disorder_group
Pb Pb 0.59140(3) 0.546054(17) 0.251867(13) 0.01806(9) Uani 1 1 d . . .
N1 N 0.9322(5) 0.6027(3) 0.3040(3) 0.0184(13) Uani 1 1 d . . .
N2 N 0.8927(5) 0.5339(3) 0.2102(3) 0.0195(13) Uani 1 1 d . . .
N3 N 0.6085(5) 0.5584(4) 0.3625(3) 0.0198(13) Uani 1 1 d . . .
N4 N 0.5149(6) 0.6701(3) 0.2617(3) 0.0203(13) Uani 1 1 d . . .
C1 C 0.8333(7) 0.5810(4) 0.2511(3) 0.0189(15) Uani 1 1 d . . .
C2 C 1.0263(7) 0.5251(4) 0.2382(4) 0.0217(17) Uani 1 1 d . . .
C3 C 1.0524(7) 0.5688(4) 0.2989(4) 0.0230(17) Uani 1 1 d . . .
C4 C 1.1761(7) 0.5706(5) 0.3413(4) 0.0304(19) Uani 1 1 d . . .
H4 H 1.1935 0.6018 0.3822 0.036 Uiso 1 1 calc R . .
C5 C 1.2729(7) 0.5245(5) 0.3211(4) 0.033(2) Uani 1 1 d . . .
H5 H 1.3582 0.5224 0.3498 0.040 Uiso 1 1 calc R . .
C6 C 1.2494(7) 0.4808(4) 0.2599(4) 0.0270(18) Uani 1 1 d . . .
H6 H 1.3191 0.4508 0.2473 0.032 Uiso 1 1 calc R . .
C7 C 1.1262(7) 0.4806(4) 0.2175(4) 0.0256(18) Uani 1 1 d . . .
H7 H 1.1099 0.4514 0.1756 0.031 Uiso 1 1 calc R . .
C8 C 0.9111(7) 0.6526(4) 0.3619(3) 0.0241(17) Uani 1 1 d . . .
H8A H 0.9731 0.6328 0.4031 0.029 Uiso 1 1 calc R . .
H8B H 0.8210 0.6415 0.3681 0.029 Uiso 1 1 calc R . .
C9 C 0.9280(7) 0.7472(4) 0.3565(4) 0.0246(17) Uani 1 1 d . . .
C10 C 0.9004(9) 0.7862(5) 0.4218(4) 0.042(2) Uani 1 1 d . . .
H10A H 0.9108 0.8469 0.4204 0.063 Uiso 1 1 calc R . .
H10B H 0.9625 0.7636 0.4612 0.063 Uiso 1 1 calc R . .
H10C H 0.8104 0.7728 0.4253 0.063 Uiso 1 1 calc R . .
C11 C 0.8286(8) 0.7818(5) 0.2961(4) 0.040(2) Uani 1 1 d . . .
H11A H 0.8407 0.8422 0.2932 0.060 Uiso 1 1 calc R . .
H11B H 0.7394 0.7701 0.3018 0.060 Uiso 1 1 calc R . .
H11C H 0.8419 0.7552 0.2545 0.060 Uiso 1 1 calc R . .
C12 C 1.0683(8) 0.7707(5) 0.3511(5) 0.046(2) Uani 1 1 d . . .
H12A H 1.0753 0.8316 0.3479 0.069 Uiso 1 1 calc R . .
H12B H 1.0882 0.7448 0.3107 0.069 Uiso 1 1 calc R . .
H12C H 1.1310 0.7508 0.3914 0.069 Uiso 1 1 calc R . .
C13 C 0.8260(7) 0.4966(4) 0.1461(3) 0.0222(16) Uani 1 1 d . . .
H13A H 0.7372 0.4789 0.1503 0.027 Uiso 1 1 calc R . .
H13B H 0.8748 0.4456 0.1386 0.027 Uiso 1 1 calc R . .
C14 C 0.8115(7) 0.5518(5) 0.0835(3) 0.0261(16) Uani 1 1 d . . .
C15 C 0.7467(9) 0.4978(6) 0.0227(4) 0.048(2) Uani 1 1 d . . .
H15A H 0.8028 0.4496 0.0194 0.073 Uiso 1 1 calc R . .
H15B H 0.7352 0.5310 -0.0188 0.073 Uiso 1 1 calc R . .
H15C H 0.6607 0.4784 0.0286 0.073 Uiso 1 1 calc R . .
C16 C 0.7243(10) 0.6259(5) 0.0886(4) 0.053(3) Uani 1 1 d . . .
H16A H 0.6378 0.6062 0.0934 0.079 Uiso 1 1 calc R . .
H16B H 0.7142 0.6599 0.0475 0.079 Uiso 1 1 calc R . .
H16C H 0.7643 0.6597 0.1280 0.079 Uiso 1 1 calc R . .
C17 C 0.9462(9) 0.5800(6) 0.0752(4) 0.055(3) Uani 1 1 d . . .
H17A H 1.0007 0.5310 0.0718 0.083 Uiso 1 1 calc R . .
H17B H 0.9882 0.6136 0.1144 0.083 Uiso 1 1 calc R . .
H17C H 0.9365 0.6137 0.0340 0.083 Uiso 1 1 calc R . .
C18 C 0.5674(6) 0.6359(4) 0.3803(3) 0.0199(15) Uani 1 1 d . . .
C19 C 0.5162(7) 0.6937(4) 0.3281(3) 0.0184(15) Uani 1 1 d . . .
C20 C 0.4701(7) 0.7708(5) 0.3453(4) 0.0253(17) Uani 1 1 d . . .
H20 H 0.4341 0.8091 0.3103 0.030 Uiso 1 1 calc R . .
C21 C 0.4753(8) 0.7933(5) 0.4126(4) 0.032(2) Uani 1 1 d . . .
H21 H 0.4438 0.8462 0.4232 0.039 Uiso 1 1 calc R . .
C22 C 0.5270(7) 0.7374(5) 0.4633(4) 0.0307(19) Uani 1 1 d . . .
H22 H 0.5316 0.7520 0.5092 0.037 Uiso 1 1 calc R . .
C23 C 0.5717(7) 0.6610(5) 0.4476(3) 0.0262(17) Uani 1 1 d . . .
H23 H 0.6068 0.6235 0.4833 0.031 Uiso 1 1 calc R . .
C24 C 0.6636(7) 0.5041(5) 0.4185(4) 0.0272(18) Uani 1 1 d . . .
H24A H 0.5995 0.5004 0.4480 0.033 Uiso 1 1 calc R . .
H24B H 0.7435 0.5314 0.4452 0.033 Uiso 1 1 calc R . .
C25 C 0.7003(7) 0.4158(5) 0.4029(4) 0.0270(18) Uani 1 1 d . . .
C26 C 0.8107(7) 0.4126(5) 0.3623(4) 0.0329(19) Uani 1 1 d . . .
H26A H 0.8302 0.3543 0.3536 0.049 Uiso 1 1 calc R . .
H26B H 0.8900 0.4395 0.3885 0.049 Uiso 1 1 calc R . .
H26C H 0.7814 0.4419 0.3192 0.049 Uiso 1 1 calc R . .
C27 C 0.5792(8) 0.3663(5) 0.3662(4) 0.036(2) Uani 1 1 d . . .
H27A H 0.6058 0.3095 0.3571 0.055 Uiso 1 1 calc R . .
H27B H 0.5402 0.3940 0.3233 0.055 Uiso 1 1 calc R . .
H27C H 0.5144 0.3639 0.3947 0.055 Uiso 1 1 calc R . .
C28 C 0.7536(8) 0.3722(5) 0.4706(4) 0.038(2) Uani 1 1 d . . .
H28A H 0.7776 0.3145 0.4624 0.057 Uiso 1 1 calc R . .
H28B H 0.6859 0.3720 0.4974 0.057 Uiso 1 1 calc R . .
H28C H 0.8314 0.4020 0.4953 0.057 Uiso 1 1 calc R . .
C29 C 0.4888(7) 0.7303(4) 0.2080(3) 0.0211(16) Uani 1 1 d . . .
H29A H 0.5554 0.7229 0.1803 0.025 Uiso 1 1 calc R . .
H29B H 0.5018 0.7867 0.2284 0.025 Uiso 1 1 calc R . .
C30 C 0.3511(7) 0.7279(4) 0.1599(3) 0.0238(17) Uani 1 1 d . . .
C31 C 0.3427(8) 0.8006(5) 0.1102(4) 0.041(2) Uani 1 1 d . . .
H31A H 0.4128 0.7953 0.0851 0.061 Uiso 1 1 calc R . .
H31B H 0.3530 0.8534 0.1352 0.061 Uiso 1 1 calc R . .
H31C H 0.2570 0.7997 0.0785 0.061 Uiso 1 1 calc R . .
C32 C 0.3310(8) 0.6465(5) 0.1194(4) 0.0338(19) Uani 1 1 d . . .
H32A H 0.4003 0.6406 0.0939 0.051 Uiso 1 1 calc R . .
H32B H 0.2450 0.6475 0.0879 0.051 Uiso 1 1 calc R . .
H32C H 0.3347 0.5992 0.1504 0.051 Uiso 1 1 calc R . .
C33 C 0.2416(7) 0.7353(5) 0.1992(4) 0.0327(19) Uani 1 1 d . . .
H33A H 0.2529 0.7872 0.2255 0.049 Uiso 1 1 calc R . .
H33B H 0.2460 0.6875 0.2299 0.049 Uiso 1 1 calc R . .
H33C H 0.1560 0.7358 0.1674 0.049 Uiso 1 1 calc R . .

loop_
_atom_site_aniso_label
_atom_site_aniso_U_11
_atom_site_aniso_U_22
_atom_site_aniso_U_33
_atom_site_aniso_U_23
_atom_site_aniso_U_13
_atom_site_aniso_U_12
Pb 0.01860(14) 0.01932(14) 0.01663(13) -0.00290(15) 0.00463(9) 0.00014(15)
N1 0.017(3) 0.021(3) 0.017(3) 0.001(3) 0.005(2) -0.001(3)
N2 0.024(3) 0.013(3) 0.024(3) -0.001(3) 0.010(3) -0.007(3)
N3 0.022(3) 0.024(4) 0.013(3) 0.001(3) 0.005(2) 0.003(3)
N4 0.026(3) 0.018(3) 0.017(3) -0.004(2) 0.007(3) 0.003(3)
C1 0.024(4) 0.017(4) 0.019(4) -0.001(3) 0.012(3) -0.004(3)
C2 0.015(4) 0.024(4) 0.028(4) 0.005(3) 0.009(3) 0.003(3)
C3 0.021(4) 0.024(4) 0.026(4) 0.004(3) 0.009(3) -0.005(3)
C4 0.024(4) 0.036(5) 0.029(4) 0.001(3) 0.001(3) -0.006(3)
C5 0.022(4) 0.033(5) 0.043(5) 0.005(4) 0.005(4) -0.003(4)
C6 0.023(4) 0.016(4) 0.045(5) -0.001(3) 0.015(4) 0.003(3)
C7 0.027(4) 0.022(4) 0.031(4) -0.006(3) 0.012(3) -0.005(3)
C8 0.023(4) 0.034(5) 0.017(4) 0.000(3) 0.007(3) -0.001(3)
C9 0.028(4) 0.018(4) 0.027(4) -0.005(3) 0.005(3) -0.004(3)
C10 0.055(6) 0.039(5) 0.033(5) -0.022(4) 0.014(4) -0.009(5)
C11 0.056(6) 0.030(5) 0.034(5) 0.004(4) 0.011(4) -0.004(4)
C12 0.040(5) 0.027(5) 0.077(7) -0.014(5) 0.026(5) -0.010(4)
C13 0.019(4) 0.024(4) 0.024(4) -0.008(3) 0.006(3) -0.006(3)
C14 0.038(4) 0.026(4) 0.014(3) -0.003(4) 0.006(3) -0.010(4)
C15 0.067(7) 0.055(6) 0.022(4) -0.004(4) 0.008(4) -0.018(5)
C16 0.085(8) 0.031(5) 0.037(5) 0.005(4) 0.003(5) 0.014(5)
C17 0.057(6) 0.085(8) 0.027(5) 0.015(5) 0.017(4) -0.029(6)
C18 0.019(4) 0.023(4) 0.017(4) -0.003(3) 0.003(3) 0.003(3)
C19 0.021(4) 0.018(4) 0.015(3) -0.004(3) 0.003(3) -0.003(3)
C20 0.032(4) 0.021(4) 0.023(4) 0.007(3) 0.007(3) 0.006(4)
C21 0.049(5) 0.017(4) 0.033(5) -0.005(4) 0.014(4) 0.009(4)
C22 0.041(5) 0.035(5) 0.019(4) -0.004(4) 0.010(4) 0.001(4)
C23 0.032(4) 0.029(5) 0.020(4) -0.002(3) 0.011(3) -0.001(4)
C24 0.030(4) 0.022(4) 0.034(4) 0.005(4) 0.017(4) 0.003(4)
C25 0.024(4) 0.026(4) 0.031(4) 0.009(3) 0.007(3) 0.015(3)
C26 0.032(5) 0.033(5) 0.036(5) 0.001(4) 0.012(4) 0.016(4)
C27 0.043(5) 0.028(5) 0.040(5) 0.005(4) 0.013(4) 0.002(4)
C28 0.049(5) 0.036(5) 0.029(4) 0.006(4) 0.009(4) 0.005(4)
C29 0.032(4) 0.014(4) 0.020(4) 0.001(3) 0.011(3) -0.002(3)
C30 0.031(4) 0.018(4) 0.022(4) 0.001(3) 0.005(3) 0.002(3)
C31 0.038(5) 0.044(5) 0.031(5) 0.012(4) -0.012(4) -0.003(4)
C32 0.030(4) 0.033(5) 0.035(5) -0.006(4) 0.000(4) 0.000(4)
C33 0.023(4) 0.037(5) 0.039(5) -0.005(4) 0.008(4) 0.006(4)

loop_
_atom_type_symbol
_atom_type_description
_atom_type_scat_dispersion_real
_atom_type_scat_dispersion_imag
_atom_type_scat_source
C C 0.0033 0.0016 'International Tables Vol C Tables 4.2.6.8 and 6.1.1.4'
H H 0.0000 0.0000 'International Tables Vol C Tables 4.2.6.8 and 6.1.1.4'
N N 0.0061 0.0033 'International Tables Vol C Tables 4.2.6.8 and 6.1.1.4'
Pb Pb -3.3944 10.1111 'International Tables Vol C Tables 4.2.6.8 and 6.1.1.4'

loop_
_geom_angle_atom_site_label_1
_geom_angle_atom_site_label_2
_geom_angle_atom_site_label_3
_geom_angle
_geom_angle_site_symmetry_1
_geom_angle_site_symmetry_3
_geom_angle_publ_flag
N4 Pb N3 77.0(2) . . ?
N4 Pb C1 100.4(2) . . ?
N3 Pb C1 97.1(2) . . ?
C1 N1 C3 112.4(6) . . ?
C1 N1 C8 123.1(6) . . ?
C3 N1 C8 124.3(6) . . ?
C1 N2 C2 110.8(6) . . ?
C1 N2 C13 125.1(6) . . ?
C2 N2 C13 124.1(6) . . ?
C18 N3 C24 115.3(5) . . ?
C18 N3 Pb 112.4(4) . . ?
C24 N3 Pb 132.1(5) . . ?
C19 N4 C29 120.7(6) . . ?
C19 N4 Pb 114.3(4) . . ?
C29 N4 Pb 123.9(4) . . ?
N1 C1 N2 104.7(6) . . ?
N1 C1 Pb 128.5(4) . . ?
N2 C1 Pb 117.1(4) . . ?
N2 C2 C3 107.1(6) . . ?
N2 C2 C7 132.3(7) . . ?
C3 C2 C7 120.5(7) . . ?
C4 C3 C2 122.3(7) . . ?
C4 C3 N1 132.7(7) . . ?
C2 C3 N1 105.0(6) . . ?
C5 C4 C3 116.5(7) . . ?
C4 C5 C6 122.1(7) . . ?
C5 C6 C7 120.8(7) . . ?
C2 C7 C6 117.7(7) . . ?
N1 C8 C9 116.1(6) . . ?
C11 C9 C12 110.2(7) . . ?
C11 C9 C8 110.4(6) . . ?
C12 C9 C8 112.0(6) . . ?
C11 C9 C10 108.6(6) . . ?
C12 C9 C10 108.6(6) . . ?
C8 C9 C10 107.0(6) . . ?
N2 C13 C14 116.3(6) . . ?
C16 C14 C17 110.9(8) . . ?
C16 C14 C13 110.6(6) . . ?
C17 C14 C13 109.8(6) . . ?
C16 C14 C15 109.3(7) . . ?
C17 C14 C15 109.5(7) . . ?
C13 C14 C15 106.7(6) . . ?
N3 C18 C23 124.0(6) . . ?
N3 C18 C19 118.5(6) . . ?
C23 C18 C19 117.5(6) . . ?
N4 C19 C20 123.2(6) . . ?
N4 C19 C18 117.8(6) . . ?
C20 C19 C18 119.0(6) . . ?
C19 C20 C21 121.9(7) . . ?
C22 C21 C20 119.0(7) . . ?
C21 C22 C23 120.2(7) . . ?
C22 C23 C18 122.4(7) . . ?
N3 C24 C25 118.2(6) . . ?
C24 C25 C28 107.3(6) . . ?
C24 C25 C27 111.3(6) . . ?
C28 C25 C27 107.3(6) . . ?
C24 C25 C26 113.0(6) . . ?
C28 C25 C26 107.0(6) . . ?
C27 C25 C26 110.6(6) . . ?
N4 C29 C30 117.2(6) . . ?
C33 C30 C31 110.0(6) . . ?
C33 C30 C32 108.3(6) . . ?
C31 C30 C32 108.3(6) . . ?
C33 C30 C29 111.3(6) . . ?
C31 C30 C29 107.9(6) . . ?
C32 C30 C29 111.0(6) . . ?

loop_
_geom_bond_atom_site_label_1
_geom_bond_atom_site_label_2
_geom_bond_distance
_geom_bond_site_symmetry_2
_geom_bond_publ_flag
Pb N4 2.167(5) . ?
Pb N3 2.218(5) . ?
Pb C1 2.586(7) . ?
N1 C1 1.360(8) . ?
N1 C3 1.389(9) . ?
N1 C8 1.474(8) . ?
N2 C1 1.364(8) . ?
N2 C2 1.391(9) . ?
N2 C13 1.460(8) . ?
N3 C18 1.386(9) . ?
N3 C24 1.445(9) . ?
N4 C19 1.393(8) . ?
N4 C29 1.435(8) . ?
C2 C3 1.390(10) . ?
C2 C7 1.399(9) . ?
C3 C4 1.385(10) . ?
C4 C5 1.382(10) . ?
C5 C6 1.398(10) . ?
C6 C7 1.380(10) . ?
C8 C9 1.532(10) . ?
C9 C11 1.524(10) . ?
C9 C12 1.537(10) . ?
C9 C10 1.546(10) . ?
C13 C14 1.524(10) . ?
C14 C16 1.512(11) . ?
C14 C17 1.519(10) . ?
C14 C15 1.536(10) . ?
C18 C23 1.412(9) . ?
C18 C19 1.419(9) . ?
C19 C20 1.397(10) . ?
C20 C21 1.399(10) . ?
C21 C22 1.379(10) . ?
C22 C23 1.372(10) . ?
C24 C25 1.517(10) . ?
C25 C28 1.531(10) . ?
C25 C27 1.538(10) . ?
C25 C26 1.554(10) . ?
C29 C30 1.549(10) . ?
C30 C33 1.532(10) . ?
C30 C31 1.528(10) . ?
C30 C32 1.531(10) . ?

loop_
_cod_related_entry_id
_cod_related_entry_database
_cod_related_entry_code
1 ChemSpider 30652728
